data_4069172
loop_
_publ_author_name
'Crestani, Marco G.'
'Steffen, Andreas'
'Kenwright, Alan M.'
'Batsanov, Andrei S.'
'Howard, Judith A. K.'
'Marder, Todd B.'

_publ_section_title
;
 Oxidative Addition of X&#x2212;H (X = C, N, O) Bonds to [Ir(PMe3)4]Cl and
 Catalytic Hydration of Acetonitrile Using its Peroxo Derivative,
 [Ir(O2)(PMe3)4]Cl, as Catalyst Precursor
;
_journal_issue 9
_journal_name_full Organometallics
_journal_page_first 2904
_journal_paper_doi 10.1021/om9000633
_journal_volume 28
_journal_year 2009
_chemical_formula_moiety 'C14 H41 Ir N O P4 1+,Cl 1-,H2 O'
_chemical_formula_sum 'C14 H43 Cl Ir N O2 P4'
_chemical_formula_weight 609.02
_chemical_name_systematic
;
 ?
;
_space_group_IT_number 14
_symmetry_cell_setting monoclinic
_symmetry_space_group_name_Hall '-P 2ybc'
_symmetry_space_group_name_H-M 'P 1 21/c 1'
_atom_sites_solution_hydrogens difmap
_atom_sites_solution_primary Patterson
_atom_sites_solution_secondary difmap
_audit_creation_method SHELXL-97
_cell_angle_alpha 90.00
_cell_angle_beta 92.54(2)
_cell_angle_gamma 90.00
_cell_formula_units_Z 4
_cell_length_a 9.4028(11)
_cell_length_b 13.2910(16)
_cell_length_c 19.032(2)
_cell_measurement_reflns_used 7728
_cell_measurement_temperature 120(2)
_cell_measurement_theta_max 29.99
_cell_measurement_theta_min 2.38
_cell_volume 2376.1(5)
_computing_cell_refinement 'SAINT version 6.45A (Bruker, 2003)'
_computing_data_collection 'SMART version 5.049 (Bruker, 1998)'
_computing_data_reduction 'SAINT version 6.45A (Bruker, 2003)'
_computing_molecular_graphics 'SHELXTL version 6.14 (Bruker, 2003)'
_computing_publication_material 'SHELXTL version 6.14 (Bruker, 2003)'
_computing_structure_refinement 'SHELXTL version 6.14 (Bruker, 2003)'
_computing_structure_solution 'SHELXTL version 6.14 (Bruker, 2003)'
_diffrn_ambient_temperature 120(2)
_diffrn_detector_area_resol_mean 8
_diffrn_measured_fraction_theta_full 0.999
_diffrn_measured_fraction_theta_max 0.974
_diffrn_measurement_device_type 'Siemens SMART 1K CCD area detector'
_diffrn_measurement_method '\w scans'
_diffrn_radiation_monochromator graphite
_diffrn_radiation_source 'fine-focus sealed tube'
_diffrn_radiation_type MoK\a
_diffrn_radiation_wavelength 0.71073
_diffrn_reflns_av_R_equivalents 0.0292
_diffrn_reflns_av_sigmaI/netI 0.0220
_diffrn_reflns_limit_h_max 13
_diffrn_reflns_limit_h_min -13
_diffrn_reflns_limit_k_max 18
_diffrn_reflns_limit_k_min -18
_diffrn_reflns_limit_l_max 26
_diffrn_reflns_limit_l_min -26
_diffrn_reflns_number 33006
_diffrn_reflns_theta_full 29.00
_diffrn_reflns_theta_max 30.04
_diffrn_reflns_theta_min 2.17
_diffrn_standards_number 0
_exptl_absorpt_coefficient_mu 6.008
_exptl_absorpt_correction_T_max 0.5086
_exptl_absorpt_correction_T_min 0.1677
_exptl_absorpt_correction_type integration
_exptl_absorpt_process_details 'XPREP 6.14 (Bruker, 2003), R(int)=0.145 before correction'
_exptl_crystal_colour colourless
_exptl_crystal_density_diffrn 1.702
_exptl_crystal_density_method 'not measured'
_exptl_crystal_description block
_exptl_crystal_F_000 1216
_exptl_crystal_size_max 0.40
_exptl_crystal_size_mid 0.22
_exptl_crystal_size_min 0.13
_refine_diff_density_max 0.747
_refine_diff_density_min -0.797
_refine_diff_density_rms 0.094
_refine_ls_extinction_method none
_refine_ls_goodness_of_fit_ref 1.116
_refine_ls_hydrogen_treatment mixed
_refine_ls_matrix_type full
_refine_ls_number_parameters 250
_refine_ls_number_reflns 6781
_refine_ls_number_restraints 0
_refine_ls_restrained_S_all 1.116
_refine_ls_R_factor_all 0.0226
_refine_ls_R_factor_gt 0.0184
_refine_ls_shift/su_max 0.003
_refine_ls_shift/su_mean 0.000
_refine_ls_structure_factor_coef Fsqd
_refine_ls_weighting_details 'calc w=1/[\s^2^(Fo^2^)+(0.0134P)^2^+1.4723P] where P=(Fo^2^+2Fc^2^)/3'
_refine_ls_weighting_scheme calc
_refine_ls_wR_factor_gt 0.0386
_refine_ls_wR_factor_ref 0.0398
_reflns_number_gt 6204
_reflns_number_total 6781
_reflns_threshold_expression I>2\s(I)
_cod_data_source_file om9000633_si_002.cif
_cod_data_source_block 8
_cod_depositor_comments
;
The following automatic conversions were performed:

'_symmetry_cell_setting' value 'Monoclinic' changed to 'monoclinic'
according to /home/saulius/struct/CIF-dictionaries/cif_core.dic
dictionary named 'cif_core.dic' version 2.4.2 from 2011-04-26.

Automatic conversion script
Id: cif_fix_values 1715 2011-07-08 13:25:40Z adriana 
;
_cod_original_cell_volume 2376.2(5)
_cod_original_sg_symbol_H-M 'P 21/c'
_cod_database_code 4069172

loop_
_symmetry_equiv_pos_as_xyz
'x, y, z'
'-x, y+1/2, -z+1/2'
'-x, -y, -z'
'x, -y-1/2, z-1/2'

loop_
_atom_site_label
_atom_site_type_symbol
_atom_site_fract_x
_atom_site_fract_y
_atom_site_fract_z
_atom_site_U_iso_or_equiv
_atom_site_adp_type
_atom_site_occupancy
_atom_site_symmetry_multiplicity
_atom_site_calc_flag
_atom_site_refinement_flags
Ir Ir 0.815118(8) 0.273263(5) 0.348788(4) 0.01198(3) Uani 1 1 d .
H0 H 0.870(3) 0.162(2) 0.3237(15) 0.034(8) Uiso 1 1 d .
P1 P 0.68668(6) 0.26765(4) 0.24078(3) 0.01668(10) Uani 1 1 d .
P2 P 1.01465(6) 0.33880(4) 0.30044(3) 0.01675(11) Uani 1 1 d .
P3 P 0.94177(6) 0.21896(4) 0.45148(3) 0.01751(11) Uani 1 1 d .
P4 P 0.71315(5) 0.42812(4) 0.38696(3) 0.01334(10) Uani 1 1 d .
O1 O 0.66424(18) 0.04323(12) 0.33966(9) 0.0256(4) Uani 1 1 d .
N1 N 0.6415(2) 0.19802(14) 0.39024(10) 0.0161(3) Uani 1 1 d .
H1 H 0.603(3) 0.223(2) 0.4196(16) 0.028(8) Uiso 1 1 d .
C1 C 0.6041(2) 0.10304(16) 0.38039(11) 0.0195(4) Uani 1 1 d .
C2 C 0.4745(3) 0.06697(18) 0.41780(13) 0.0277(5) Uani 1 1 d .
H2A H 0.3909 0.0707 0.3853 0.038(5) Uiso 1 1 d R
H2B H 0.4596 0.1097 0.4588 0.038(5) Uiso 1 1 d R
H2C H 0.4890 -0.0028 0.4332 0.038(5) Uiso 1 1 d R
C3 C 0.5115(3) 0.2109(2) 0.24193(13) 0.0296(6) Uani 1 1 d .
H3A H 0.4553 0.2452 0.2769 0.039(5) Uiso 1 1 d R
H3B H 0.5207 0.1395 0.2542 0.039(5) Uiso 1 1 d R
H3C H 0.4637 0.2175 0.1953 0.039(5) Uiso 1 1 d R
C4 C 0.7704(3) 0.1897(2) 0.17579(13) 0.0321(6) Uani 1 1 d .
H4A H 0.7894 0.1228 0.1957 0.036(5) Uiso 1 1 d R
H4B H 0.8601 0.2205 0.1627 0.036(5) Uiso 1 1 d R
H4C H 0.7064 0.1834 0.1340 0.036(5) Uiso 1 1 d R
C5 C 0.6427(2) 0.38040(18) 0.19002(12) 0.0228(5) Uani 1 1 d .
H5A H 0.5988 0.3611 0.1443 0.032(4) Uiso 1 1 d R
H5B H 0.7295 0.4191 0.1828 0.032(4) Uiso 1 1 d R
H5C H 0.5757 0.4216 0.2156 0.032(4) Uiso 1 1 d R
C6 C 1.1279(3) 0.24472(19) 0.26167(14) 0.0292(5) Uani 1 1 d .
H6A H 1.2045 0.2782 0.2373 0.037(5) Uiso 1 1 d R
H6B H 1.0709 0.2040 0.2280 0.037(5) Uiso 1 1 d R
H6C H 1.1692 0.2012 0.2988 0.037(5) Uiso 1 1 d R
C7 C 1.1395(2) 0.40656(19) 0.35899(13) 0.0261(5) Uani 1 1 d .
H7A H 1.1769 0.3608 0.3958 0.039(5) Uiso 1 1 d R
H7B H 1.0906 0.4630 0.3807 0.039(5) Uiso 1 1 d R
H7C H 1.2182 0.4322 0.3321 0.039(5) Uiso 1 1 d R
C8 C 1.0004(2) 0.42819(18) 0.22754(12) 0.0233(5) Uani 1 1 d .
H8A H 1.0954 0.4535 0.2177 0.036(5) Uiso 1 1 d R
H8B H 0.9395 0.4845 0.2404 0.036(5) Uiso 1 1 d R
H8C H 0.9588 0.3948 0.1856 0.036(5) Uiso 1 1 d R
C9 C 1.0116(3) 0.30394(18) 0.52006(12) 0.0233(5) Uani 1 1 d .
H9A H 1.0721 0.2660 0.5540 0.030(4) Uiso 1 1 d R
H9B H 0.9325 0.3344 0.5443 0.030(4) Uiso 1 1 d R
H9C H 1.0680 0.3569 0.4987 0.030(4) Uiso 1 1 d R
C10 C 1.0995(3) 0.1452(2) 0.43542(14) 0.0314(6) Uani 1 1 d .
H10A H 1.1347 0.1139 0.4795 0.045(5) Uiso 1 1 d R
H10B H 1.1734 0.1891 0.4175 0.045(5) Uiso 1 1 d R
H10C H 1.0757 0.0927 0.4007 0.045(5) Uiso 1 1 d R
C11 C 0.8433(3) 0.1320(2) 0.50453(13) 0.0318(6) Uani 1 1 d .
H11A H 0.8141 0.0734 0.4762 0.042(5) Uiso 1 1 d R
H11B H 0.7586 0.1660 0.5212 0.042(5) Uiso 1 1 d R
H11C H 0.9036 0.1100 0.5449 0.042(5) Uiso 1 1 d R
C12 C 0.7663(2) 0.54557(16) 0.34581(12) 0.0200(4) Uani 1 1 d .
H12A H 0.7181 0.6022 0.3677 0.033(4) Uiso 1 1 d R
H12B H 0.7397 0.5436 0.2955 0.033(4) Uiso 1 1 d R
H12C H 0.8696 0.5541 0.3522 0.033(4) Uiso 1 1 d R
C13 C 0.5200(2) 0.43582(17) 0.37489(12) 0.0199(4) Uani 1 1 d .
H13A H 0.4760 0.3847 0.4040 0.026(4) Uiso 1 1 d R
H13B H 0.4925 0.4241 0.3253 0.026(4) Uiso 1 1 d R
H13C H 0.4879 0.5027 0.3888 0.026(4) Uiso 1 1 d R
C14 C 0.7350(2) 0.46279(16) 0.47926(11) 0.0194(4) Uani 1 1 d .
H14A H 0.6853 0.5263 0.4873 0.027(4) Uiso 1 1 d R
H14B H 0.8366 0.4709 0.4919 0.027(4) Uiso 1 1 d R
H14C H 0.6951 0.4099 0.5083 0.027(4) Uiso 1 1 d R
Cl Cl 0.46591(6) 0.28468(4) 0.53774(3) 0.02491(11) Uani 1 1 d .
O2 O 0.2380(2) 0.14124(17) 0.60994(11) 0.0362(5) Uani 1 1 d .
H021 H 0.294(3) 0.170(2) 0.5926(16) 0.030(8) Uiso 1 1 d .
H022 H 0.282(4) 0.088(3) 0.6273(18) 0.051(10) Uiso 1 1 d .

loop_
_atom_site_aniso_label
_atom_site_aniso_U_11
_atom_site_aniso_U_22
_atom_site_aniso_U_33
_atom_site_aniso_U_23
_atom_site_aniso_U_13
_atom_site_aniso_U_12
Ir 0.01234(4) 0.01069(4) 0.01291(4) -0.00051(3) 0.00059(3) 0.00090(3)
P1 0.0179(3) 0.0172(3) 0.0148(2) -0.0012(2) -0.0012(2) 0.0014(2)
P2 0.0136(2) 0.0181(3) 0.0188(3) -0.0008(2) 0.00396(19) 0.0017(2)
P3 0.0202(3) 0.0143(2) 0.0177(3) 0.0009(2) -0.0031(2) 0.0016(2)
P4 0.0131(2) 0.0120(2) 0.0150(2) -0.00017(18) 0.00181(18) 0.00057(18)
O1 0.0326(9) 0.0170(8) 0.0278(9) -0.0048(6) 0.0073(7) -0.0023(7)
N1 0.0179(9) 0.0132(8) 0.0175(9) -0.0009(7) 0.0030(7) -0.0016(7)
C1 0.0225(11) 0.0179(10) 0.0180(10) 0.0012(8) -0.0002(8) -0.0021(8)
C2 0.0332(13) 0.0223(11) 0.0283(13) -0.0052(10) 0.0092(10) -0.0113(10)
C3 0.0253(12) 0.0384(15) 0.0242(12) 0.0038(10) -0.0092(9) -0.0112(10)
C4 0.0380(14) 0.0368(14) 0.0208(12) -0.0106(11) -0.0040(10) 0.0130(12)
C5 0.0230(11) 0.0249(11) 0.0203(11) 0.0021(9) -0.0019(9) 0.0025(9)
C6 0.0272(12) 0.0283(12) 0.0332(14) -0.0002(10) 0.0130(10) 0.0114(10)
C7 0.0184(11) 0.0299(12) 0.0299(13) 0.0000(10) 0.0007(9) -0.0049(9)
C8 0.0236(11) 0.0257(11) 0.0213(11) 0.0035(9) 0.0081(9) 0.0012(9)
C9 0.0264(11) 0.0226(11) 0.0203(11) -0.0017(9) -0.0057(9) -0.0002(9)
C10 0.0360(14) 0.0291(13) 0.0283(13) -0.0003(10) -0.0062(10) 0.0155(11)
C11 0.0401(14) 0.0283(13) 0.0260(13) 0.0122(10) -0.0094(11) -0.0087(11)
C12 0.0225(10) 0.0147(9) 0.0231(11) 0.0022(8) 0.0060(9) 0.0015(8)
C13 0.0161(10) 0.0214(11) 0.0221(11) -0.0007(8) 0.0016(8) 0.0043(8)
C14 0.0225(11) 0.0184(10) 0.0173(10) -0.0025(8) 0.0014(8) 0.0017(8)
Cl 0.0321(3) 0.0209(3) 0.0222(3) -0.0005(2) 0.0067(2) -0.0021(2)
O2 0.0272(10) 0.0381(11) 0.0442(12) 0.0187(9) 0.0115(9) 0.0062(9)

loop_
_atom_type_symbol
_atom_type_description
_atom_type_scat_dispersion_real
_atom_type_scat_dispersion_imag
_atom_type_scat_source
C C 0.0033 0.0016 'International Tables Vol C Tables 4.2.6.8 and 6.1.1.4'
H H 0.0000 0.0000 'International Tables Vol C Tables 4.2.6.8 and 6.1.1.4'
N N 0.0061 0.0033 'International Tables Vol C Tables 4.2.6.8 and 6.1.1.4'
O O 0.0106 0.0060 'International Tables Vol C Tables 4.2.6.8 and 6.1.1.4'
P P 0.1023 0.0942 'International Tables Vol C Tables 4.2.6.8 and 6.1.1.4'
Cl Cl 0.1484 0.1585 'International Tables Vol C Tables 4.2.6.8 and 6.1.1.4'
Ir Ir -1.4442 7.9887 'International Tables Vol C Tables 4.2.6.8 and 6.1.1.4'

loop_
_exptl_crystal_face_index_h
_exptl_crystal_face_index_k
_exptl_crystal_face_index_l
_exptl_crystal_face_perp_dist
0.00 1.00 1.00 0.1100
0.00 -1.00 -1.00 0.1100
0.00 -1.00 1.00 0.0600
0.00 2.00 -3.00 0.0700
1.00 1.00 0.00 0.1700
-1.00 -1.00 0.00 0.1700
-1.00 1.00 0.00 0.1500
1.00 -1.00 0.00 0.1500

loop_
_geom_angle_atom_site_label_1
_geom_angle_atom_site_label_2
_geom_angle_atom_site_label_3
_geom_angle
N1 Ir P2 173.80(5)
N1 Ir P1 86.28(5)
P2 Ir P1 93.39(2)
N1 Ir P3 85.14(5)
P2 Ir P3 93.25(2)
P1 Ir P3 160.31(2)
N1 Ir P4 88.11(5)
P2 Ir P4 98.08(2)
P1 Ir P4 95.502(19)
P3 Ir P4 101.88(2)
N1 Ir H0 86.4(10)
P2 Ir H0 87.4(10)
P1 Ir H0 82.6(9)
P3 Ir H0 79.2(9)
P4 Ir H0 174.3(10)
C3 P1 C4 101.07(13)
C3 P1 C5 99.40(11)
C4 P1 C5 101.72(12)
C3 P1 Ir 115.90(8)
C4 P1 Ir 113.19(9)
C5 P1 Ir 122.45(8)
C6 P2 C7 102.42(12)
C6 P2 C8 99.41(11)
C7 P2 C8 99.59(12)
C6 P2 Ir 113.88(9)
C7 P2 Ir 117.27(8)
C8 P2 Ir 121.13(8)
C11 P3 C10 101.00(13)
C11 P3 C9 99.93(12)
C10 P3 C9 100.58(12)
C11 P3 Ir 113.87(8)
C10 P3 Ir 114.36(9)
C9 P3 Ir 123.77(8)
C14 P4 C13 100.19(10)
C14 P4 C12 100.16(10)
C13 P4 C12 100.83(10)
C14 P4 Ir 118.72(7)
C13 P4 Ir 114.81(7)
C12 P4 Ir 118.90(7)
C1 N1 Ir 127.50(16)
C1 N1 H1 114(2)
Ir N1 H1 118(2)
O1 C1 N1 124.4(2)
O1 C1 C2 118.7(2)
N1 C1 C2 116.7(2)
C1 C2 H2A 109.1
C1 C2 H2B 109.7
H2A C2 H2B 109.5
C1 C2 H2C 109.7
H2A C2 H2C 109.5
H2B C2 H2C 109.5
P1 C3 H3A 109.4
P1 C3 H3B 109.6
H3A C3 H3B 109.5
P1 C3 H3C 109.4
H3A C3 H3C 109.5
H3B C3 H3C 109.5
P1 C4 H4A 109.3
P1 C4 H4B 109.7
H4A C4 H4B 109.5
P1 C4 H4C 109.4
H4A C4 H4C 109.5
H4B C4 H4C 109.5
P1 C5 H5A 109.4
P1 C5 H5B 109.6
H5A C5 H5B 109.5
P1 C5 H5C 109.4
H5A C5 H5C 109.5
H5B C5 H5C 109.5
P2 C6 H6A 109.6
P2 C6 H6B 109.4
H6A C6 H6B 109.5
P2 C6 H6C 109.5
H6A C6 H6C 109.5
H6B C6 H6C 109.5
P2 C7 H7A 109.4
P2 C7 H7B 109.6
H7A C7 H7B 109.5
P2 C7 H7C 109.5
H7A C7 H7C 109.5
H7B C7 H7C 109.5
P2 C8 H8A 109.4
P2 C8 H8B 109.3
H8A C8 H8B 109.5
P2 C8 H8C 109.7
H8A C8 H8C 109.5
H8B C8 H8C 109.5
P3 C9 H9A 109.4
P3 C9 H9B 109.6
H9A C9 H9B 109.5
P3 C9 H9C 109.4
H9A C9 H9C 109.5
H9B C9 H9C 109.5
P3 C10 H10A 109.4
P3 C10 H10B 109.5
H10A C10 H10B 109.5
P3 C10 H10C 109.5
H10A C10 H10C 109.5
H10B C10 H10C 109.5
P3 C11 H11A 109.7
P3 C11 H11B 109.2
H11A C11 H11B 109.5
P3 C11 H11C 109.5
H11A C11 H11C 109.5
H11B C11 H11C 109.5
P4 C12 H12A 109.5
P4 C12 H12B 109.5
H12A C12 H12B 109.5
P4 C12 H12C 109.5
H12A C12 H12C 109.5
H12B C12 H12C 109.5
P4 C13 H13A 109.5
P4 C13 H13B 109.4
H13A C13 H13B 109.5
P4 C13 H13C 109.5
H13A C13 H13C 109.5
H13B C13 H13C 109.5
P4 C14 H14A 109.5
P4 C14 H14B 109.4
H14A C14 H14B 109.5
P4 C14 H14C 109.5
H14A C14 H14C 109.5
H14B C14 H14C 109.5
H021 O2 H022 105(3)

loop_
_geom_bond_atom_site_label_1
_geom_bond_atom_site_label_2
_geom_bond_distance
Ir N1 2.0980(18)
Ir P2 2.2975(6)
Ir P1 2.3388(7)
Ir P3 2.3564(7)
Ir P4 2.3969(6)
Ir H0 1.64(3)
P1 C3 1.813(2)
P1 C4 1.819(2)
P1 C5 1.821(2)
P2 C6 1.820(2)
P2 C7 1.821(2)
P2 C8 1.827(2)
P3 C11 1.815(3)
P3 C10 1.816(2)
P3 C9 1.826(2)
P4 C14 1.819(2)
P4 C13 1.823(2)
P4 C12 1.826(2)
O1 C1 1.262(3)
N1 C1 1.322(3)
N1 H1 0.76(3)
C1 C2 1.516(3)
C2 H2A 0.9800
C2 H2B 0.9800
C2 H2C 0.9800
C3 H3A 0.9801
C3 H3B 0.9801
C3 H3C 0.9801
C4 H4A 0.9801
C4 H4B 0.9800
C4 H4C 0.9800
C5 H5A 0.9799
C5 H5B 0.9799
C5 H5C 0.9800
C6 H6A 0.9801
C6 H6B 0.9800
C6 H6C 0.9800
C7 H7A 0.9802
C7 H7B 0.9802
C7 H7C 0.9801
C8 H8A 0.9801
C8 H8B 0.9801
C8 H8C 0.9800
C9 H9A 0.9801
C9 H9B 0.9801
C9 H9C 0.9800
C10 H10A 0.9801
C10 H10B 0.9800
C10 H10C 0.9801
C11 H11A 0.9800
C11 H11B 0.9799
C11 H11C 0.9800
C12 H12A 0.9802
C12 H12B 0.9800
C12 H12C 0.9801
C13 H13A 0.9801
C13 H13B 0.9798
C13 H13C 0.9800
C14 H14A 0.9800
C14 H14B 0.9800
C14 H14C 0.9802
O2 H021 0.74(3)
O2 H022 0.87(4)

loop_
_geom_hbond_atom_site_label_D
_geom_hbond_atom_site_label_H
_geom_hbond_atom_site_label_A
_geom_hbond_distance_DH
_geom_hbond_distance_HA
_geom_hbond_distance_DA
_geom_hbond_angle_DHA
_geom_hbond_site_symmetry_A
N1 H1 Cl 0.76(3) 2.76(3) 3.513(2) 170(3) .
O2 H021 Cl 0.74(3) 2.48(3) 3.221(2) 174(3) .
O2 H022 O1 0.87(4) 1.92(4) 2.775(3) 166(3) 3_656
